data_4518614
loop_
_publ_author_name
'Schiebel, Eva'
'Voccia, Maria'
'Falivene, Laura'
'Caporaso, Lucia'
'Mecking, Stefan'

_publ_section_title
;
 The Impact of Charge in a Ni(II) Polymerization Catalyst
;
_journal_name_full 'ACS Catalysis'
_journal_page_first 5358
_journal_page_last 5368
_journal_paper_doi 10.1021/acscatal.1c00778
_journal_year 2021
_chemical_formula_moiety 'C59 H60 N2 Ni O'
_chemical_formula_sum 'C59 H60 N2 Ni O'
_chemical_formula_weight 871.80
_space_group_crystal_system monoclinic
_space_group_IT_number 14
_space_group_name_Hall '-P 2yn'
_space_group_name_H-M_alt 'P 1 21/n 1'
_atom_sites_solution_hydrogens geom
_atom_sites_solution_primary dual
_audit_creation_date 2020-09-15
_audit_creation_method
;
Olex2 1.2
(compiled 2018.05.29 svn.r3508 for OlexSys, GUI svn.r5506)
;
_cell_angle_alpha 90
_cell_angle_beta 106.372(3)
_cell_angle_gamma 90
_cell_formula_units_Z 4
_cell_length_a 12.2781(5)
_cell_length_b 22.6085(10)
_cell_length_c 18.0159(7)
_cell_measurement_reflns_used 39664
_cell_measurement_temperature 100
_cell_measurement_theta_max 27.52
_cell_measurement_theta_min 1.80
_cell_volume 4798.2(4)
_computing_cell_refinement 'X-Area Recipe 1.33.0.0 (STOE, 2015)'
_computing_data_collection 'X-Area WinXpose 2.0.22.0 (STOE, 2016)'
_computing_data_reduction
;
X-Area Integrate 1.74.2.0 (STOE, 2018)
X-Area LANA 1.75.3.0 (STOE, 2018)
;
_computing_molecular_graphics 'Olex2 (Dolomanov et al., 2009)'
_computing_publication_material 'Olex2 (Dolomanov et al., 2009)'
_computing_structure_refinement 'ShelXL (Sheldrick, 2015)'
_computing_structure_solution 'ShelXT (Sheldrick, 2015)'
_diffrn_ambient_temperature 100
_diffrn_detector_area_resol_mean 6.67
_diffrn_detector_type 'STOE Imaging Plate'
_diffrn_measured_fraction_theta_full 1.000
_diffrn_measured_fraction_theta_max 0.997
_diffrn_measurement_details
;
 360 frames, detector distance = 90 mm
;
_diffrn_measurement_device '2-circle diffractometer'
_diffrn_measurement_device_type 'STOE IPDS 2T'
_diffrn_measurement_method 'rotation method, \w scans'
_diffrn_radiation_type MoK\a
_diffrn_radiation_wavelength 0.71073
_diffrn_reflns_av_R_equivalents 0.0870
_diffrn_reflns_av_unetI/netI 0.0465
_diffrn_reflns_Laue_measured_fraction_full 1.000
_diffrn_reflns_Laue_measured_fraction_max 0.997
_diffrn_reflns_limit_h_max 15
_diffrn_reflns_limit_h_min -15
_diffrn_reflns_limit_k_max 28
_diffrn_reflns_limit_k_min -28
_diffrn_reflns_limit_l_max 22
_diffrn_reflns_limit_l_min -23
_diffrn_reflns_number 65484
_diffrn_reflns_point_group_measured_fraction_full 1.000
_diffrn_reflns_point_group_measured_fraction_max 0.997
_diffrn_reflns_theta_full 25.242
_diffrn_reflns_theta_max 27.037
_diffrn_reflns_theta_min 1.483
_exptl_absorpt_coefficient_mu 0.447
_exptl_absorpt_correction_T_max 0.8746
_exptl_absorpt_correction_T_min 0.5575
_exptl_absorpt_correction_type multi-scan
_exptl_absorpt_process_details
;
STOE LANA, absorption correction by scaling of reflection intensities.
J. Koziskova, F. Hahn, J. Richter, J. Kozisek, "Comparison of different
absorption corrections on the model structure of tetrakis(\m~2~-acetato)-
diaqua-di-copper(II)", Acta Chimica Slovaca, vol. 9, no. 2, 2016, pp. 136 - 140.
Afterwards a spherical absorption correction was performed within STOE LANA.
;
_exptl_crystal_colour yellow
_exptl_crystal_colour_primary yellow
_exptl_crystal_density_diffrn 1.207
_exptl_crystal_density_method 'not measured'
_exptl_crystal_description platelet
_exptl_crystal_F_000 1856
_exptl_crystal_size_max 0.5
_exptl_crystal_size_mid 0.367
_exptl_crystal_size_min 0.1
_refine_diff_density_max 0.392
_refine_diff_density_min -1.065
_refine_diff_density_rms 0.069
_refine_ls_extinction_coef 0.0046(4)
_refine_ls_extinction_expression Fc^*^=kFc[1+0.001xFc^2^\l^3^/sin(2\q)]^-1/4^
_refine_ls_extinction_method 'SHELXL-2018/3 (Sheldrick 2018)'
_refine_ls_goodness_of_fit_ref 1.026
_refine_ls_hydrogen_treatment constr
_refine_ls_matrix_type full
_refine_ls_number_parameters 590
_refine_ls_number_reflns 10472
_refine_ls_number_restraints 0
_refine_ls_restrained_S_all 1.026
_refine_ls_R_factor_all 0.0822
_refine_ls_R_factor_gt 0.0522
_refine_ls_shift/su_max 0.001
_refine_ls_shift/su_mean 0.000
_refine_ls_structure_factor_coef Fsqd
_refine_ls_weighting_details 'w=1/[\s^2^(Fo^2^)+(0.0819P)^2^+1.6502P] where P=(Fo^2^+2Fc^2^)/3'
_refine_ls_weighting_scheme calc
_refine_ls_wR_factor_gt 0.1279
_refine_ls_wR_factor_ref 0.1450
_reflns_Friedel_coverage 0.000
_reflns_number_gt 7421
_reflns_number_total 10472
_reflns_threshold_expression 'I > 2\s(I)'
_cod_data_source_file cs1c00778_si_004.cif
_cod_data_source_block esrs11
_cod_database_code 4518614
_shelx_shelxl_version_number 2018/3
_shelx_space_group_comment
;
The symmetry employed for this shelxl refinement is uniquely defined
by the following loop, which should always be used as a source of
symmetry information in preference to the above space-group names.
They are only intended as comments.
;
_olex2_refinement_description
;
1. Fixed Uiso
 At 1.2 times of:
  All C(H) groups, All C(H,H,H,H) groups
 At 1.5 times of:
  All C(H,H,H) groups
2. Others
 Sof(H13C)=Sof(H13D)=Sof(H15C)=Sof(H15D)=Sof(C14B)=Sof(H14B)=1-FVAR(1)
 Sof(H13A)=Sof(H13B)=Sof(H15A)=Sof(H15B)=Sof(C14A)=Sof(H14A)=FVAR(1)
3.a Ternary CH refined with riding coordinates:
 C14A(H14A), C14B(H14B)
3.b Aromatic/amide H refined with riding coordinates:
 C3(H3), C4(H4), C10(H10), C12(H12), C18(H18), C19(H19), C20(H20), C23(H23),
 C26(H26), C29(H29), C31(H31), C34(H34), C37(H37), C40(H40), C41(H41), C42(H42),
  C45(H45), C48(H48), C51(H51), C53(H53), C56(H56), C59(H59)
3.c X=CH2 refined with riding coordinates:
 C13(H13C,H13D), C13(H13A,H13B), C15(H15A,H15B), C15(H15C,H15D)
3.d Idealised Me refined as rotating group:
 C7(H7A,H7B,H7C), C8(H8A,H8B,H8C), C9(H9A,H9B,H9C), C25(H25A,H25B,H25C),
 C28(H28A,H28B,H28C), C33(H33A,H33B,H33C), C36(H36A,H36B,H36C), C47(H47A,H47B,
 H47C), C50(H50A,H50B,H50C), C55(H55A,H55B,H55C), C58(H58A,H58B,H58C)
;
_olex2_submission_special_instructions 'No special instructions were received'

loop_
_space_group_symop_operation_xyz
'x, y, z'
'-x+1/2, y+1/2, -z+1/2'
'-x, -y, -z'
'x-1/2, -y-1/2, z-1/2'

loop_
_atom_site_label
_atom_site_type_symbol
_atom_site_fract_x
_atom_site_fract_y
_atom_site_fract_z
_atom_site_U_iso_or_equiv
_atom_site_adp_type
_atom_site_occupancy
_atom_site_site_symmetry_order
_atom_site_calc_flag
_atom_site_refinement_flags_posn
_atom_site_refinement_flags_adp
_atom_site_refinement_flags_occupancy
_atom_site_disorder_assembly
_atom_site_disorder_group
Ni1 Ni 0.21122(3) 0.57900(2) 0.84978(2) 0.02674(11) Uani 1 1 d . . . . .
O1 O 0.27925(14) 0.57314(7) 0.76868(10) 0.0283(4) Uani 1 1 d . . . . .
N1 N 0.28430(16) 0.51035(9) 0.90393(11) 0.0252(4) Uani 1 1 d . . . . .
N2 N 0.34124(17) 0.58056(9) 0.56262(11) 0.0270(4) Uani 1 1 d . . . . .
C1 C 0.32096(19) 0.52467(10) 0.74868(13) 0.0250(5) Uani 1 1 d . . . . .
C2 C 0.34129(19) 0.47243(10) 0.79413(13) 0.0251(5) Uani 1 1 d . . . . .
C3 C 0.33283(19) 0.47091(10) 0.87149(13) 0.0247(5) Uani 1 1 d . . . . .
H3 H 0.365871 0.437877 0.902243 0.030 Uiso 1 1 calc R . . . .
C4 C 0.37700(19) 0.42032(10) 0.76495(14) 0.0250(5) Uani 1 1 d . . . . .
H4 H 0.388823 0.385777 0.796235 0.030 Uiso 1 1 calc R . . . .
C5 C 0.3956(2) 0.41720(10) 0.69271(14) 0.0256(5) Uani 1 1 d . . . . .
C6 C 0.4316(2) 0.36038(11) 0.65994(14) 0.0277(5) Uani 1 1 d . . . . .
C7 C 0.4368(2) 0.30775(11) 0.71377(16) 0.0372(6) Uani 1 1 d . . . . .
H7A H 0.492865 0.315589 0.763507 0.056 Uiso 1 1 calc GR . . . .
H7B H 0.458855 0.272223 0.690382 0.056 Uiso 1 1 calc GR . . . .
H7C H 0.362057 0.301630 0.722012 0.056 Uiso 1 1 calc GR . . . .
C8 C 0.3453(2) 0.34590(12) 0.58204(15) 0.0346(6) Uani 1 1 d . . . . .
H8A H 0.269947 0.340651 0.589634 0.052 Uiso 1 1 calc GR . . . .
H8B H 0.367982 0.309377 0.561127 0.052 Uiso 1 1 calc GR . . . .
H8C H 0.342985 0.378434 0.545686 0.052 Uiso 1 1 calc GR . . . .
C9 C 0.5495(2) 0.36914(12) 0.64824(16) 0.0342(6) Uani 1 1 d . . . . .
H9A H 0.545827 0.400229 0.609711 0.051 Uiso 1 1 calc GR . . . .
H9B H 0.574617 0.332076 0.630125 0.051 Uiso 1 1 calc GR . . . .
H9C H 0.603388 0.380699 0.697406 0.051 Uiso 1 1 calc GR . . . .
C10 C 0.38298(19) 0.47037(11) 0.65063(13) 0.0263(5) Uani 1 1 d . . . . .
H10 H 0.398508 0.470304 0.601866 0.032 Uiso 1 1 calc R . . . .
C11 C 0.34901(19) 0.52268(10) 0.67689(13) 0.0254(5) Uani 1 1 d . . . . .
C12 C 0.3433(2) 0.57827(11) 0.63404(14) 0.0267(5) Uani 1 1 d . . . . .
H12 H 0.341031 0.614364 0.660556 0.032 Uiso 1 1 calc R . . . .
C13 C 0.1159(3) 0.64870(15) 0.7990(2) 0.0579(9) Uani 1 1 d . . . . .
H13C H 0.195325 0.655338 0.810039 0.069 Uiso 0.300(13) 1 calc R . P A 2
H13D H 0.066306 0.661647 0.751168 0.069 Uiso 0.300(13) 1 calc R . P A 2
H13A H 0.086910 0.614674 0.768957 0.069 Uiso 0.700(13) 1 calc R . P A 1
H13B H 0.134025 0.683135 0.774608 0.069 Uiso 0.700(13) 1 calc R . P A 1
C15 C 0.1065(2) 0.59893(14) 0.91472(18) 0.0429(7) Uani 1 1 d . . . . .
H15A H 0.077285 0.564139 0.886522 0.051 Uiso 0.700(13) 1 calc R . P A 1
H15B H 0.118479 0.600081 0.969147 0.051 Uiso 0.700(13) 1 calc R . P A 1
H15C H 0.184027 0.597709 0.943963 0.051 Uiso 0.300(13) 1 calc R . P A 2
H15D H 0.050006 0.582332 0.935237 0.051 Uiso 0.300(13) 1 calc R . P A 2
C16 C 0.29588(19) 0.50093(11) 0.98497(13) 0.0260(5) Uani 1 1 d . . . . .
C17 C 0.3535(2) 0.54316(11) 1.03913(14) 0.0282(5) Uani 1 1 d . . . . .
C18 C 0.3657(2) 0.53215(12) 1.11737(14) 0.0311(5) Uani 1 1 d . . . . .
H18 H 0.406098 0.559618 1.155019 0.037 Uiso 1 1 calc R . . . .
C19 C 0.3199(2) 0.48182(12) 1.14127(15) 0.0355(6) Uani 1 1 d . . . . .
H19 H 0.329924 0.474786 1.194769 0.043 Uiso 1 1 calc R . . . .
C20 C 0.2598(2) 0.44220(12) 1.08693(15) 0.0334(6) Uani 1 1 d . . . . .
H20 H 0.226562 0.408563 1.103487 0.040 Uiso 1 1 calc R . . . .
C21 C 0.2466(2) 0.45037(11) 1.00796(14) 0.0291(5) Uani 1 1 d . . . . .
C22 C 0.1784(2) 0.40675(11) 0.95078(14) 0.0307(5) Uani 1 1 d . . . . .
C23 C 0.0616(2) 0.41349(12) 0.92254(16) 0.0356(6) Uani 1 1 d . . . . .
H23 H 0.025589 0.445589 0.940148 0.043 Uiso 1 1 calc R . . . .
C24 C -0.0036(2) 0.37390(13) 0.86871(16) 0.0387(6) Uani 1 1 d . . . . .
C25 C -0.1306(3) 0.38099(17) 0.8388(2) 0.0550(8) Uani 1 1 d . . . . .
H25A H -0.165156 0.372568 0.880507 0.083 Uiso 1 1 calc GR . . . .
H25B H -0.160442 0.353385 0.795964 0.083 Uiso 1 1 calc GR . . . .
H25C H -0.148673 0.421622 0.820549 0.083 Uiso 1 1 calc GR . . . .
C26 C 0.0518(2) 0.32789(12) 0.84288(16) 0.0390(6) Uani 1 1 d . . . . .
H26 H 0.008694 0.301828 0.804335 0.047 Uiso 1 1 calc R . . . .
C27 C 0.1678(2) 0.31887(12) 0.87151(15) 0.0354(6) Uani 1 1 d . . . . .
C28 C 0.2241(3) 0.26660(12) 0.84585(17) 0.0424(7) Uani 1 1 d . . . . .
H28A H 0.306281 0.273206 0.859437 0.064 Uiso 1 1 calc GR . . . .
H28B H 0.194318 0.261801 0.789700 0.064 Uiso 1 1 calc GR . . . .
H28C H 0.208463 0.230789 0.871729 0.064 Uiso 1 1 calc GR . . . .
C29 C 0.2301(2) 0.35844(11) 0.92623(15) 0.0318(5) Uani 1 1 d . . . . .
H29 H 0.309441 0.352501 0.947332 0.038 Uiso 1 1 calc R . . . .
C30 C 0.3952(2) 0.60077(11) 1.01620(14) 0.0277(5) Uani 1 1 d . . . . .
C31 C 0.3795(2) 0.65246(11) 1.05514(14) 0.0316(5) Uani 1 1 d . . . . .
H31 H 0.348170 0.649368 1.097558 0.038 Uiso 1 1 calc R . . . .
C32 C 0.4085(2) 0.70820(12) 1.03347(15) 0.0336(6) Uani 1 1 d . . . . .
C33 C 0.3901(3) 0.76285(12) 1.07629(17) 0.0441(7) Uani 1 1 d . . . . .
H33A H 0.321442 0.757970 1.093242 0.066 Uiso 1 1 calc GR . . . .
H33B H 0.381182 0.797228 1.041967 0.066 Uiso 1 1 calc GR . . . .
H33C H 0.455612 0.768885 1.121510 0.066 Uiso 1 1 calc GR . . . .
C34 C 0.4525(2) 0.71216(12) 0.97052(15) 0.0342(6) Uani 1 1 d . . . . .
H34 H 0.470377 0.749943 0.954071 0.041 Uiso 1 1 calc R . . . .
C35 C 0.4709(2) 0.66165(12) 0.93089(15) 0.0330(6) Uani 1 1 d . . . . .
C36 C 0.5155(3) 0.66678(13) 0.86090(17) 0.0423(7) Uani 1 1 d . . . . .
H36A H 0.597503 0.659520 0.876406 0.063 Uiso 1 1 calc GR . . . .
H36B H 0.500209 0.706605 0.838960 0.063 Uiso 1 1 calc GR . . . .
H36C H 0.477600 0.637532 0.822031 0.063 Uiso 1 1 calc GR . . . .
C37 C 0.4449(2) 0.60650(11) 0.95537(14) 0.0289(5) Uani 1 1 d . . . . .
H37 H 0.461010 0.571953 0.930365 0.035 Uiso 1 1 calc R . . . .
C38 C 0.3467(2) 0.63781(10) 0.53162(13) 0.0264(5) Uani 1 1 d . . . . .
C39 C 0.4498(2) 0.66953(11) 0.55040(13) 0.0271(5) Uani 1 1 d . . . . .
C40 C 0.4510(2) 0.72573(11) 0.51760(14) 0.0298(5) Uani 1 1 d . . . . .
H40 H 0.519642 0.747816 0.530324 0.036 Uiso 1 1 calc R . . . .
C41 C 0.3550(2) 0.74967(11) 0.46735(14) 0.0313(5) Uani 1 1 d . . . . .
H41 H 0.357488 0.787879 0.445954 0.038 Uiso 1 1 calc R . . . .
C42 C 0.2548(2) 0.71753(11) 0.44829(15) 0.0323(6) Uani 1 1 d . . . . .
H42 H 0.189053 0.733875 0.413061 0.039 Uiso 1 1 calc R . . . .
C43 C 0.2486(2) 0.66175(11) 0.47973(14) 0.0294(5) Uani 1 1 d . . . . .
C44 C 0.1390(2) 0.62891(11) 0.45996(15) 0.0323(6) Uani 1 1 d . . . . .
C45 C 0.0828(2) 0.61619(12) 0.51559(17) 0.0382(6) Uani 1 1 d . . . . .
H45 H 0.114486 0.629085 0.567381 0.046 Uiso 1 1 calc R . . . .
C46 C -0.0195(2) 0.58470(13) 0.4961(2) 0.0444(7) Uani 1 1 d . . . . .
C47 C -0.0790(3) 0.57135(15) 0.5574(2) 0.0567(9) Uani 1 1 d . . . . .
H47A H -0.023770 0.572644 0.608638 0.085 Uiso 1 1 calc GR . . . .
H47B H -0.113236 0.531895 0.548401 0.085 Uiso 1 1 calc GR . . . .
H47C H -0.138387 0.600886 0.554720 0.085 Uiso 1 1 calc GR . . . .
C48 C -0.0640(2) 0.56525(13) 0.42082(19) 0.0436(7) Uani 1 1 d . . . . .
H48 H -0.133225 0.543738 0.407425 0.052 Uiso 1 1 calc R . . . .
C49 C -0.0094(2) 0.57650(12) 0.36441(18) 0.0400(7) Uani 1 1 d . . . . .
C50 C -0.0564(3) 0.55185(15) 0.28376(19) 0.0523(8) Uani 1 1 d . . . . .
H50A H -0.114903 0.578565 0.253212 0.078 Uiso 1 1 calc GR . . . .
H50B H -0.089801 0.512836 0.286625 0.078 Uiso 1 1 calc GR . . . .
H50C H 0.004937 0.548147 0.259114 0.078 Uiso 1 1 calc GR . . . .
C51 C 0.0904(2) 0.60916(12) 0.38437(16) 0.0346(6) Uani 1 1 d . . . . .
H51 H 0.126546 0.618310 0.345618 0.042 Uiso 1 1 calc R . . . .
C52 C 0.5567(2) 0.64523(11) 0.60372(14) 0.0279(5) Uani 1 1 d . . . . .
C53 C 0.5922(2) 0.58730(11) 0.59850(14) 0.0283(5) Uani 1 1 d . . . . .
H53 H 0.546858 0.561780 0.560215 0.034 Uiso 1 1 calc R . . . .
C54 C 0.6927(2) 0.56604(11) 0.64811(15) 0.0304(5) Uani 1 1 d . . . . .
C55 C 0.7281(2) 0.50270(12) 0.64257(17) 0.0373(6) Uani 1 1 d . . . . .
H55A H 0.695899 0.477756 0.675573 0.056 Uiso 1 1 calc GR . . . .
H55B H 0.811096 0.499919 0.659714 0.056 Uiso 1 1 calc GR . . . .
H55C H 0.700285 0.489256 0.588814 0.056 Uiso 1 1 calc GR . . . .
C56 C 0.7592(2) 0.60424(12) 0.70317(15) 0.0334(6) Uani 1 1 d . . . . .
H56 H 0.828209 0.590136 0.737165 0.040 Uiso 1 1 calc R . . . .
C57 C 0.7270(2) 0.66223(12) 0.70955(15) 0.0341(6) Uani 1 1 d . . . . .
C58 C 0.7990(3) 0.70352(14) 0.76909(17) 0.0478(7) Uani 1 1 d . . . . .
H58A H 0.839298 0.730918 0.743915 0.072 Uiso 1 1 calc GR . . . .
H58B H 0.854205 0.680535 0.808406 0.072 Uiso 1 1 calc GR . . . .
H58C H 0.750368 0.725985 0.793696 0.072 Uiso 1 1 calc GR . . . .
C59 C 0.6260(2) 0.68233(12) 0.65980(14) 0.0320(5) Uani 1 1 d . . . . .
H59 H 0.603255 0.722087 0.663822 0.038 Uiso 1 1 calc R . . . .
C14A C 0.1316(5) 0.6481(2) 0.8763(3) 0.0362(13) Uani 0.700(13) 1 d . . P A 1
H14A H 0.178216 0.680376 0.907958 0.043 Uiso 0.700(13) 1 calc R . P A 1
C14B C 0.0775(15) 0.6234(8) 0.8464(8) 0.054(5) Uani 0.300(13) 1 d . . P A 2
H14B H 0.013157 0.598865 0.814979 0.065 Uiso 0.300(13) 1 calc R . P A 2

loop_
_atom_site_aniso_label
_atom_site_aniso_U_11
_atom_site_aniso_U_22
_atom_site_aniso_U_33
_atom_site_aniso_U_23
_atom_site_aniso_U_13
_atom_site_aniso_U_12
Ni1 0.03056(18) 0.02691(17) 0.02603(17) 0.00115(13) 0.01335(12) 0.00329(13)
O1 0.0362(9) 0.0232(8) 0.0293(9) 0.0008(7) 0.0153(7) 0.0041(7)
N1 0.0288(10) 0.0266(10) 0.0232(10) 0.0001(8) 0.0120(8) -0.0037(8)
N2 0.0310(10) 0.0268(10) 0.0254(10) 0.0038(8) 0.0114(8) 0.0029(8)
C1 0.0269(11) 0.0250(12) 0.0251(11) 0.0000(9) 0.0104(9) -0.0010(9)
C2 0.0261(11) 0.0274(12) 0.0239(11) 0.0006(9) 0.0107(9) -0.0003(9)
C3 0.0261(11) 0.0245(11) 0.0251(12) 0.0016(9) 0.0097(9) -0.0020(9)
C4 0.0269(11) 0.0232(11) 0.0264(11) 0.0006(9) 0.0100(9) -0.0007(9)
C5 0.0275(11) 0.0253(12) 0.0253(11) -0.0005(9) 0.0095(9) 0.0007(9)
C6 0.0308(12) 0.0263(12) 0.0273(12) -0.0009(10) 0.0107(10) 0.0017(10)
C7 0.0521(17) 0.0256(13) 0.0390(15) -0.0004(11) 0.0211(13) 0.0054(11)
C8 0.0369(14) 0.0332(14) 0.0350(14) -0.0076(11) 0.0123(11) 0.0001(11)
C9 0.0342(13) 0.0341(14) 0.0371(14) -0.0066(11) 0.0143(11) 0.0020(11)
C10 0.0289(12) 0.0287(12) 0.0236(11) 0.0004(10) 0.0112(9) 0.0003(10)
C11 0.0282(12) 0.0267(12) 0.0233(11) 0.0003(9) 0.0107(9) -0.0008(9)
C12 0.0311(12) 0.0259(12) 0.0268(12) 0.0026(10) 0.0142(10) 0.0033(10)
C13 0.079(2) 0.0469(19) 0.062(2) 0.0188(16) 0.0433(19) 0.0334(17)
C15 0.0444(16) 0.0465(16) 0.0473(17) 0.0032(14) 0.0284(14) 0.0158(13)
C16 0.0281(12) 0.0291(12) 0.0242(12) 0.0026(10) 0.0130(9) 0.0022(10)
C17 0.0298(12) 0.0308(13) 0.0265(12) -0.0003(10) 0.0118(10) 0.0017(10)
C18 0.0344(13) 0.0347(13) 0.0254(12) -0.0020(10) 0.0107(10) 0.0007(11)
C19 0.0465(15) 0.0390(15) 0.0245(12) 0.0030(11) 0.0155(11) 0.0024(12)
C20 0.0434(14) 0.0321(13) 0.0298(13) 0.0041(11) 0.0185(11) -0.0017(11)
C21 0.0337(13) 0.0300(13) 0.0273(12) 0.0013(10) 0.0143(10) -0.0007(10)
C22 0.0382(13) 0.0296(13) 0.0277(12) 0.0057(10) 0.0151(11) -0.0053(10)
C23 0.0407(14) 0.0384(15) 0.0331(14) 0.0029(11) 0.0189(11) -0.0020(11)
C24 0.0388(14) 0.0450(16) 0.0349(14) 0.0026(12) 0.0144(12) -0.0089(12)
C25 0.0399(16) 0.071(2) 0.055(2) -0.0025(17) 0.0144(14) -0.0079(16)
C26 0.0472(16) 0.0389(15) 0.0322(14) 0.0022(12) 0.0132(12) -0.0139(13)
C27 0.0487(16) 0.0298(13) 0.0335(14) 0.0020(11) 0.0212(12) -0.0087(12)
C28 0.0604(18) 0.0290(14) 0.0439(16) -0.0034(12) 0.0245(14) -0.0067(13)
C29 0.0378(13) 0.0314(13) 0.0304(13) 0.0049(10) 0.0163(11) -0.0033(11)
C30 0.0270(12) 0.0313(12) 0.0259(12) -0.0016(10) 0.0090(10) -0.0008(10)
C31 0.0353(13) 0.0347(14) 0.0265(12) -0.0044(10) 0.0115(10) -0.0018(11)
C32 0.0360(14) 0.0334(14) 0.0310(13) -0.0053(11) 0.0086(11) -0.0018(11)
C33 0.0553(18) 0.0334(15) 0.0433(16) -0.0052(12) 0.0137(14) -0.0002(13)
C34 0.0361(13) 0.0329(14) 0.0327(13) 0.0021(11) 0.0083(11) -0.0043(11)
C35 0.0316(13) 0.0378(14) 0.0313(13) -0.0011(11) 0.0118(10) -0.0054(11)
C36 0.0495(16) 0.0409(16) 0.0425(16) -0.0026(13) 0.0226(13) -0.0130(13)
C37 0.0298(12) 0.0308(13) 0.0270(12) -0.0022(10) 0.0093(10) -0.0017(10)
C38 0.0353(13) 0.0255(12) 0.0227(11) 0.0001(9) 0.0154(10) 0.0034(10)
C39 0.0368(13) 0.0267(12) 0.0217(11) 0.0005(9) 0.0147(10) 0.0025(10)
C40 0.0411(14) 0.0267(12) 0.0261(12) -0.0020(10) 0.0168(11) 0.0002(10)
C41 0.0459(14) 0.0255(12) 0.0281(13) 0.0026(10) 0.0195(11) 0.0038(11)
C42 0.0399(14) 0.0302(13) 0.0317(13) 0.0063(11) 0.0178(11) 0.0080(11)
C43 0.0341(13) 0.0294(13) 0.0296(12) 0.0035(10) 0.0168(10) 0.0062(10)
C44 0.0313(13) 0.0311(13) 0.0391(14) 0.0106(11) 0.0176(11) 0.0082(10)
C45 0.0396(14) 0.0363(14) 0.0458(16) 0.0127(12) 0.0237(13) 0.0113(12)
C46 0.0383(15) 0.0380(16) 0.068(2) 0.0238(15) 0.0334(15) 0.0136(12)
C47 0.0533(19) 0.052(2) 0.082(2) 0.0244(17) 0.0469(18) 0.0129(15)
C48 0.0300(13) 0.0414(16) 0.062(2) 0.0195(14) 0.0173(13) 0.0063(11)
C49 0.0280(13) 0.0406(15) 0.0500(17) 0.0151(13) 0.0088(12) 0.0019(11)
C50 0.0375(16) 0.058(2) 0.0536(19) 0.0143(16) -0.0001(14) -0.0106(14)
C51 0.0311(13) 0.0368(14) 0.0381(14) 0.0131(12) 0.0133(11) 0.0041(11)
C52 0.0337(12) 0.0301(13) 0.0242(12) 0.0002(10) 0.0151(10) -0.0001(10)
C53 0.0317(12) 0.0310(13) 0.0250(12) 0.0005(10) 0.0123(10) -0.0007(10)
C54 0.0310(13) 0.0344(14) 0.0308(13) 0.0043(10) 0.0168(10) -0.0006(10)
C55 0.0326(13) 0.0373(15) 0.0440(16) 0.0069(12) 0.0142(12) 0.0031(11)
C56 0.0306(13) 0.0427(15) 0.0301(13) 0.0022(11) 0.0137(11) -0.0016(11)
C57 0.0345(13) 0.0433(15) 0.0279(13) -0.0025(11) 0.0141(11) -0.0031(11)
C58 0.0480(17) 0.0572(19) 0.0365(16) -0.0118(14) 0.0093(13) -0.0077(15)
C59 0.0390(14) 0.0327(13) 0.0288(13) -0.0028(10) 0.0168(11) -0.0009(11)
C14A 0.035(3) 0.038(2) 0.036(3) -0.0033(19) 0.011(2) 0.010(2)
C14B 0.059(9) 0.064(9) 0.042(7) 0.002(7) 0.018(6) 0.037(8)

loop_
_atom_type_symbol
_atom_type_description
_atom_type_scat_dispersion_real
_atom_type_scat_dispersion_imag
_atom_type_scat_source
C C 0.0033 0.0016 'International Tables Vol C Tables 4.2.6.8 and 6.1.1.4'
H H 0.0000 0.0000 'International Tables Vol C Tables 4.2.6.8 and 6.1.1.4'
N N 0.0061 0.0033 'International Tables Vol C Tables 4.2.6.8 and 6.1.1.4'
Ni Ni 0.3393 1.1124 'International Tables Vol C Tables 4.2.6.8 and 6.1.1.4'
O O 0.0106 0.0060 'International Tables Vol C Tables 4.2.6.8 and 6.1.1.4'

loop_
_exptl_crystal_face_index_h
_exptl_crystal_face_index_k
_exptl_crystal_face_index_l
_exptl_crystal_face_perp_dist
0 -1 7 0.1435
1 -3 -2 0.0689
-18 -3 20 0.0993
18 5 3 0.0934
-16 -17 -13 0.1132
7 13 6 0.0829
-11 5 1 0.0957
9 9 -19 0.1389
-8 12 5 0.0911

loop_
_geom_angle_atom_site_label_1
_geom_angle_atom_site_label_2
_geom_angle_atom_site_label_3
_geom_angle
_geom_angle_site_symmetry_1
_geom_angle_site_symmetry_3
_geom_angle_publ_flag
O1 Ni1 N1 95.26(8) . . ?
O1 Ni1 C13 91.72(11) . . ?
O1 Ni1 C15 163.94(10) . . ?
O1 Ni1 C14A 127.10(14) . . ?
O1 Ni1 C14B 125.3(4) . . ?
N1 Ni1 C13 171.94(12) . . ?
N1 Ni1 C15 99.74(10) . . ?
N1 Ni1 C14A 135.33(15) . . ?
C15 Ni1 C13 72.93(12) . . ?
C14A Ni1 C13 39.57(18) . . ?
C14A Ni1 C15 40.72(16) . . ?
C14B Ni1 N1 135.8(4) . . ?
C14B Ni1 C13 36.3(4) . . ?
C14B Ni1 C15 38.6(4) . . ?
C1 O1 Ni1 124.70(15) . . ?
C3 N1 Ni1 122.36(16) . . ?
C3 N1 C16 115.3(2) . . ?
C16 N1 Ni1 122.23(15) . . ?
C12 N2 C38 116.3(2) . . ?
O1 C1 C2 124.0(2) . . ?
O1 C1 C11 119.4(2) . . ?
C2 C1 C11 116.6(2) . . ?
C1 C2 C3 122.3(2) . . ?
C4 C2 C1 120.2(2) . . ?
C4 C2 C3 117.4(2) . . ?
N1 C3 C2 126.3(2) . . ?
N1 C3 H3 116.9 . . ?
C2 C3 H3 116.9 . . ?
C2 C4 H4 118.5 . . ?
C5 C4 C2 123.0(2) . . ?
C5 C4 H4 118.5 . . ?
C4 C5 C6 123.2(2) . . ?
C4 C5 C10 116.1(2) . . ?
C10 C5 C6 120.7(2) . . ?
C5 C6 C8 109.38(19) . . ?
C5 C6 C9 109.3(2) . . ?
C7 C6 C5 112.0(2) . . ?
C7 C6 C8 108.0(2) . . ?
C7 C6 C9 108.4(2) . . ?
C9 C6 C8 109.7(2) . . ?
C6 C7 H7A 109.5 . . ?
C6 C7 H7B 109.5 . . ?
C6 C7 H7C 109.5 . . ?
H7A C7 H7B 109.5 . . ?
H7A C7 H7C 109.5 . . ?
H7B C7 H7C 109.5 . . ?
C6 C8 H8A 109.5 . . ?
C6 C8 H8B 109.5 . . ?
C6 C8 H8C 109.5 . . ?
H8A C8 H8B 109.5 . . ?
H8A C8 H8C 109.5 . . ?
H8B C8 H8C 109.5 . . ?
C6 C9 H9A 109.5 . . ?
C6 C9 H9B 109.5 . . ?
C6 C9 H9C 109.5 . . ?
H9A C9 H9B 109.5 . . ?
H9A C9 H9C 109.5 . . ?
H9B C9 H9C 109.5 . . ?
C5 C10 H10 118.5 . . ?
C11 C10 C5 123.1(2) . . ?
C11 C10 H10 118.5 . . ?
C1 C11 C12 117.5(2) . . ?
C10 C11 C1 120.6(2) . . ?
C10 C11 C12 121.9(2) . . ?
N2 C12 C11 123.2(2) . . ?
N2 C12 H12 118.4 . . ?
C11 C12 H12 118.4 . . ?
Ni1 C13 H13C 66.4 . . ?
Ni1 C13 H13D 142.4 . . ?
Ni1 C13 H13A 72.7 . . ?
Ni1 C13 H13B 131.9 . . ?
H13C C13 H13D 120.0 . . ?
H13A C13 H13B 120.0 . . ?
C14A C13 Ni1 68.3(2) . . ?
C14A C13 H13A 120.0 . . ?
C14A C13 H13B 120.0 . . ?
C14B C13 Ni1 66.9(5) . . ?
C14B C13 H13C 120.0 . . ?
C14B C13 H13D 120.0 . . ?
Ni1 C15 H15A 73.2 . . ?
Ni1 C15 H15B 131.7 . . ?
Ni1 C15 H15C 67.2 . . ?
Ni1 C15 H15D 142.3 . . ?
H15A C15 H15B 120.0 . . ?
H15C C15 H15D 120.0 . . ?
C14A C15 Ni1 67.9(2) . . ?
C14A C15 H15A 120.0 . . ?
C14A C15 H15B 120.0 . . ?
C14B C15 Ni1 66.2(5) . . ?
C14B C15 H15C 120.0 . . ?
C14B C15 H15D 120.0 . . ?
C17 C16 N1 119.3(2) . . ?
C17 C16 C21 121.4(2) . . ?
C21 C16 N1 119.3(2) . . ?
C16 C17 C30 122.9(2) . . ?
C18 C17 C16 118.0(2) . . ?
C18 C17 C30 119.0(2) . . ?
C17 C18 H18 119.3 . . ?
C19 C18 C17 121.4(2) . . ?
C19 C18 H18 119.3 . . ?
C18 C19 H19 120.2 . . ?
C20 C19 C18 119.6(2) . . ?
C20 C19 H19 120.2 . . ?
C19 C20 H20 119.2 . . ?
C19 C20 C21 121.5(2) . . ?
C21 C20 H20 119.2 . . ?
C16 C21 C22 122.3(2) . . ?
C20 C21 C16 118.0(2) . . ?
C20 C21 C22 119.6(2) . . ?
C23 C22 C21 119.9(2) . . ?
C23 C22 C29 119.0(2) . . ?
C29 C22 C21 121.0(2) . . ?
C22 C23 H23 119.5 . . ?
C22 C23 C24 121.1(3) . . ?
C24 C23 H23 119.5 . . ?
C23 C24 C25 120.9(3) . . ?
C26 C24 C23 118.2(3) . . ?
C26 C24 C25 120.9(3) . . ?
C24 C25 H25A 109.5 . . ?
C24 C25 H25B 109.5 . . ?
C24 C25 H25C 109.5 . . ?
H25A C25 H25B 109.5 . . ?
H25A C25 H25C 109.5 . . ?
H25B C25 H25C 109.5 . . ?
C24 C26 H26 118.9 . . ?
C27 C26 C24 122.2(3) . . ?
C27 C26 H26 118.9 . . ?
C26 C27 C28 120.9(3) . . ?
C26 C27 C29 118.1(3) . . ?
C29 C27 C28 120.9(3) . . ?
C27 C28 H28A 109.5 . . ?
C27 C28 H28B 109.5 . . ?
C27 C28 H28C 109.5 . . ?
H28A C28 H28B 109.5 . . ?
H28A C28 H28C 109.5 . . ?
H28B C28 H28C 109.5 . . ?
C22 C29 H29 119.4 . . ?
C27 C29 C22 121.3(3) . . ?
C27 C29 H29 119.4 . . ?
C31 C30 C17 118.6(2) . . ?
C37 C30 C17 123.6(2) . . ?
C37 C30 C31 117.7(2) . . ?
C30 C31 H31 119.0 . . ?
C32 C31 C30 122.0(2) . . ?
C32 C31 H31 119.0 . . ?
C31 C32 C33 120.7(2) . . ?
C34 C32 C31 118.4(2) . . ?
C34 C32 C33 120.9(2) . . ?
C32 C33 H33A 109.5 . . ?
C32 C33 H33B 109.5 . . ?
C32 C33 H33C 109.5 . . ?
H33A C33 H33B 109.5 . . ?
H33A C33 H33C 109.5 . . ?
H33B C33 H33C 109.5 . . ?
C32 C34 H34 119.3 . . ?
C32 C34 C35 121.3(2) . . ?
C35 C34 H34 119.3 . . ?
C34 C35 C36 120.7(2) . . ?
C37 C35 C34 119.0(2) . . ?
C37 C35 C36 120.2(2) . . ?
C35 C36 H36A 109.5 . . ?
C35 C36 H36B 109.5 . . ?
C35 C36 H36C 109.5 . . ?
H36A C36 H36B 109.5 . . ?
H36A C36 H36C 109.5 . . ?
H36B C36 H36C 109.5 . . ?
C30 C37 H37 119.3 . . ?
C35 C37 C30 121.4(2) . . ?
C35 C37 H37 119.3 . . ?
C39 C38 N2 120.5(2) . . ?
C43 C38 N2 119.1(2) . . ?
C43 C38 C39 120.4(2) . . ?
C38 C39 C52 122.2(2) . . ?
C40 C39 C38 118.3(2) . . ?
C40 C39 C52 119.5(2) . . ?
C39 C40 H40 119.2 . . ?
C41 C40 C39 121.6(2) . . ?
C41 C40 H40 119.2 . . ?
C40 C41 H41 120.3 . . ?
C40 C41 C42 119.5(2) . . ?
C42 C41 H41 120.3 . . ?
C41 C42 H42 119.3 . . ?
C41 C42 C43 121.4(2) . . ?
C43 C42 H42 119.3 . . ?
C38 C43 C44 120.9(2) . . ?
C42 C43 C38 118.9(2) . . ?
C42 C43 C44 120.2(2) . . ?
C45 C44 C43 121.8(2) . . ?
C51 C44 C43 120.1(2) . . ?
C51 C44 C45 118.2(3) . . ?
C44 C45 H45 119.5 . . ?
C44 C45 C46 120.9(3) . . ?
C46 C45 H45 119.5 . . ?
C45 C46 C47 120.0(3) . . ?
C48 C46 C45 119.1(3) . . ?
C48 C46 C47 120.9(3) . . ?
C46 C47 H47A 109.5 . . ?
C46 C47 H47B 109.5 . . ?
C46 C47 H47C 109.5 . . ?
H47A C47 H47B 109.5 . . ?
H47A C47 H47C 109.5 . . ?
H47B C47 H47C 109.5 . . ?
C46 C48 H48 119.3 . . ?
C46 C48 C49 121.4(3) . . ?
C49 C48 H48 119.3 . . ?
C48 C49 C50 120.3(3) . . ?
C51 C49 C48 118.7(3) . . ?
C51 C49 C50 121.0(3) . . ?
C49 C50 H50A 109.5 . . ?
C49 C50 H50B 109.5 . . ?
C49 C50 H50C 109.5 . . ?
H50A C50 H50B 109.5 . . ?
H50A C50 H50C 109.5 . . ?
H50B C50 H50C 109.5 . . ?
C44 C51 H51 119.1 . . ?
C49 C51 C44 121.7(3) . . ?
C49 C51 H51 119.1 . . ?
C53 C52 C39 122.5(2) . . ?
C53 C52 C59 118.3(2) . . ?
C59 C52 C39 119.2(2) . . ?
C52 C53 H53 119.3 . . ?
C54 C53 C52 121.4(2) . . ?
C54 C53 H53 119.3 . . ?
C53 C54 C55 120.4(2) . . ?
C53 C54 C56 118.6(2) . . ?
C56 C54 C55 121.0(2) . . ?
C54 C55 H55A 109.5 . . ?
C54 C55 H55B 109.5 . . ?
C54 C55 H55C 109.5 . . ?
H55A C55 H55B 109.5 . . ?
H55A C55 H55C 109.5 . . ?
H55B C55 H55C 109.5 . . ?
C54 C56 H56 119.2 . . ?
C57 C56 C54 121.6(2) . . ?
C57 C56 H56 119.2 . . ?
C56 C57 C58 121.5(2) . . ?
C56 C57 C59 118.8(2) . . ?
C59 C57 C58 119.7(3) . . ?
C57 C58 H58A 109.5 . . ?
C57 C58 H58B 109.5 . . ?
C57 C58 H58C 109.5 . . ?
H58A C58 H58B 109.5 . . ?
H58A C58 H58C 109.5 . . ?
H58B C58 H58C 109.5 . . ?
C52 C59 H59 119.3 . . ?
C57 C59 C52 121.4(2) . . ?
C57 C59 H59 119.3 . . ?
Ni1 C14A H14A 118.2 . . ?
C13 C14A Ni1 72.1(2) . . ?
C13 C14A C15 122.2(5) . . ?
C13 C14A H14A 118.2 . . ?
C15 C14A Ni1 71.4(2) . . ?
C15 C14A H14A 118.2 . . ?
Ni1 C14B H14B 105.1 . . ?
C13 C14B Ni1 76.8(6) . . ?
C13 C14B C15 143.0(17) . . ?
C13 C14B H14B 105.1 . . ?
C15 C14B Ni1 75.2(5) . . ?
C15 C14B H14B 105.1 . . ?

loop_
_geom_bond_atom_site_label_1
_geom_bond_atom_site_label_2
_geom_bond_distance
_geom_bond_site_symmetry_2
_geom_bond_publ_flag
Ni1 O1 1.8809(17) . ?
Ni1 N1 1.916(2) . ?
Ni1 C13 2.022(3) . ?
Ni1 C15 2.019(3) . ?
Ni1 C14A 1.973(4) . ?
Ni1 C14B 1.911(11) . ?
O1 C1 1.303(3) . ?
N1 C3 1.299(3) . ?
N1 C16 1.442(3) . ?
N2 C12 1.281(3) . ?
N2 C38 1.419(3) . ?
C1 C2 1.419(3) . ?
C1 C11 1.430(3) . ?
C2 C3 1.427(3) . ?
C2 C4 1.409(3) . ?
C3 H3 0.9500 . ?
C4 H4 0.9500 . ?
C4 C5 1.385(3) . ?
C5 C6 1.530(3) . ?
C5 C10 1.406(3) . ?
C6 C7 1.525(3) . ?
C6 C8 1.536(3) . ?
C6 C9 1.533(3) . ?
C7 H7A 0.9800 . ?
C7 H7B 0.9800 . ?
C7 H7C 0.9800 . ?
C8 H8A 0.9800 . ?
C8 H8B 0.9800 . ?
C8 H8C 0.9800 . ?
C9 H9A 0.9800 . ?
C9 H9B 0.9800 . ?
C9 H9C 0.9800 . ?
C10 H10 0.9500 . ?
C10 C11 1.381(3) . ?
C11 C12 1.466(3) . ?
C12 H12 0.9500 . ?
C13 H13C 0.9500 . ?
C13 H13D 0.9500 . ?
C13 H13A 0.9500 . ?
C13 H13B 0.9500 . ?
C13 C14A 1.353(6) . ?
C13 C14B 1.229(14) . ?
C15 H15A 0.9500 . ?
C15 H15B 0.9500 . ?
C15 H15C 0.9500 . ?
C15 H15D 0.9500 . ?
C15 C14A 1.389(6) . ?
C15 C14B 1.304(12) . ?
C16 C17 1.405(3) . ?
C16 C21 1.409(3) . ?
C17 C18 1.397(3) . ?
C17 C30 1.500(3) . ?
C18 H18 0.9500 . ?
C18 C19 1.390(4) . ?
C19 H19 0.9500 . ?
C19 C20 1.377(4) . ?
C20 H20 0.9500 . ?
C20 C21 1.398(3) . ?
C21 C22 1.500(4) . ?
C22 C23 1.387(4) . ?
C22 C29 1.397(4) . ?
C23 H23 0.9500 . ?
C23 C24 1.395(4) . ?
C24 C25 1.508(4) . ?
C24 C26 1.393(4) . ?
C25 H25A 0.9800 . ?
C25 H25B 0.9800 . ?
C25 H25C 0.9800 . ?
C26 H26 0.9500 . ?
C26 C27 1.386(4) . ?
C27 C28 1.506(4) . ?
C27 C29 1.390(4) . ?
C28 H28A 0.9800 . ?
C28 H28B 0.9800 . ?
C28 H28C 0.9800 . ?
C29 H29 0.9500 . ?
C30 C31 1.404(3) . ?
C30 C37 1.402(3) . ?
C31 H31 0.9500 . ?
C31 C32 1.395(4) . ?
C32 C33 1.507(4) . ?
C32 C34 1.390(4) . ?
C33 H33A 0.9800 . ?
C33 H33B 0.9800 . ?
C33 H33C 0.9800 . ?
C34 H34 0.9500 . ?
C34 C35 1.399(4) . ?
C35 C36 1.514(4) . ?
C35 C37 1.390(4) . ?
C36 H36A 0.9800 . ?
C36 H36B 0.9800 . ?
C36 H36C 0.9800 . ?
C37 H37 0.9500 . ?
C38 C39 1.411(3) . ?
C38 C43 1.408(3) . ?
C39 C40 1.403(3) . ?
C39 C52 1.495(3) . ?
C40 H40 0.9500 . ?
C40 C41 1.379(4) . ?
C41 H41 0.9500 . ?
C41 C42 1.386(4) . ?
C42 H42 0.9500 . ?
C42 C43 1.393(3) . ?
C43 C44 1.490(4) . ?
C44 C45 1.397(4) . ?
C44 C51 1.397(4) . ?
C45 H45 0.9500 . ?
C45 C46 1.400(4) . ?
C46 C47 1.516(4) . ?
C46 C48 1.383(5) . ?
C47 H47A 0.9800 . ?
C47 H47B 0.9800 . ?
C47 H47C 0.9800 . ?
C48 H48 0.9500 . ?
C48 C49 1.389(4) . ?
C49 C50 1.511(4) . ?
C49 C51 1.388(4) . ?
C50 H50A 0.9800 . ?
C50 H50B 0.9800 . ?
C50 H50C 0.9800 . ?
C51 H51 0.9500 . ?
C52 C53 1.392(3) . ?
C52 C59 1.401(3) . ?
C53 H53 0.9500 . ?
C53 C54 1.390(4) . ?
C54 C55 1.508(4) . ?
C54 C56 1.393(4) . ?
C55 H55A 0.9800 . ?
C55 H55B 0.9800 . ?
C55 H55C 0.9800 . ?
C56 H56 0.9500 . ?
C56 C57 1.383(4) . ?
C57 C58 1.506(4) . ?
C57 C59 1.386(4) . ?
C58 H58A 0.9800 . ?
C58 H58B 0.9800 . ?
C58 H58C 0.9800 . ?
C59 H59 0.9500 . ?
C14A H14A 1.0000 . ?
C14B H14B 1.0000 . ?

loop_
_geom_torsion_atom_site_label_1
_geom_torsion_atom_site_label_2
_geom_torsion_atom_site_label_3
_geom_torsion_atom_site_label_4
_geom_torsion
_geom_torsion_site_symmetry_1
_geom_torsion_site_symmetry_2
_geom_torsion_site_symmetry_3
_geom_torsion_site_symmetry_4
_geom_torsion_publ_flag
Ni1 O1 C1 C2 -13.0(3) . . . . ?
Ni1 O1 C1 C11 167.16(16) . . . . ?
Ni1 N1 C3 C2 1.1(3) . . . . ?
Ni1 N1 C16 C17 -58.5(3) . . . . ?
Ni1 N1 C16 C21 119.9(2) . . . . ?
Ni1 C13 C14A C15 -53.2(3) . . . . ?
Ni1 C13 C14B C15 41.6(19) . . . . ?
Ni1 C15 C14A C13 53.5(3) . . . . ?
Ni1 C15 C14B C13 -41.9(19) . . . . ?
O1 C1 C2 C3 -9.2(4) . . . . ?
O1 C1 C2 C4 174.3(2) . . . . ?
O1 C1 C11 C10 -173.7(2) . . . . ?
O1 C1 C11 C12 8.0(3) . . . . ?
N1 Ni1 O1 C1 22.40(19) . . . . ?
N1 C16 C17 C18 -178.5(2) . . . . ?
N1 C16 C17 C30 5.5(3) . . . . ?
N1 C16 C21 C20 179.6(2) . . . . ?
N1 C16 C21 C22 -2.3(4) . . . . ?
N2 C38 C39 C40 179.3(2) . . . . ?
N2 C38 C39 C52 -0.7(3) . . . . ?
N2 C38 C43 C42 -178.8(2) . . . . ?
N2 C38 C43 C44 2.7(3) . . . . ?
C1 C2 C3 N1 15.6(4) . . . . ?
C1 C2 C4 C5 1.0(4) . . . . ?
C1 C11 C12 N2 -163.9(2) . . . . ?
C2 C1 C11 C10 6.4(3) . . . . ?
C2 C1 C11 C12 -171.9(2) . . . . ?
C2 C4 C5 C6 -178.4(2) . . . . ?
C2 C4 C5 C10 3.4(3) . . . . ?
C3 N1 C16 C17 117.6(2) . . . . ?
C3 N1 C16 C21 -64.1(3) . . . . ?
C3 C2 C4 C5 -175.7(2) . . . . ?
C4 C2 C3 N1 -167.8(2) . . . . ?
C4 C5 C6 C7 3.6(3) . . . . ?
C4 C5 C6 C8 123.3(2) . . . . ?
C4 C5 C6 C9 -116.6(3) . . . . ?
C4 C5 C10 C11 -2.9(3) . . . . ?
C5 C10 C11 C1 -2.1(4) . . . . ?
C5 C10 C11 C12 176.1(2) . . . . ?
C6 C5 C10 C11 178.9(2) . . . . ?
C10 C5 C6 C7 -178.3(2) . . . . ?
C10 C5 C6 C8 -58.6(3) . . . . ?
C10 C5 C6 C9 61.5(3) . . . . ?
C10 C11 C12 N2 17.8(4) . . . . ?
C11 C1 C2 C3 170.7(2) . . . . ?
C11 C1 C2 C4 -5.8(3) . . . . ?
C12 N2 C38 C39 74.4(3) . . . . ?
C12 N2 C38 C43 -107.7(3) . . . . ?
C13 Ni1 O1 C1 -153.6(2) . . . . ?
C15 Ni1 O1 C1 -136.7(4) . . . . ?
C16 N1 C3 C2 -174.9(2) . . . . ?
C16 C17 C18 C19 -1.7(4) . . . . ?
C16 C17 C30 C31 137.0(2) . . . . ?
C16 C17 C30 C37 -40.0(4) . . . . ?
C16 C21 C22 C23 -91.6(3) . . . . ?
C16 C21 C22 C29 89.5(3) . . . . ?
C17 C16 C21 C20 -2.1(4) . . . . ?
C17 C16 C21 C22 176.0(2) . . . . ?
C17 C18 C19 C20 -0.9(4) . . . . ?
C17 C30 C31 C32 -175.2(2) . . . . ?
C17 C30 C37 C35 172.9(2) . . . . ?
C18 C17 C30 C31 -38.9(3) . . . . ?
C18 C17 C30 C37 144.1(2) . . . . ?
C18 C19 C20 C21 2.1(4) . . . . ?
C19 C20 C21 C16 -0.6(4) . . . . ?
C19 C20 C21 C22 -178.7(2) . . . . ?
C20 C21 C22 C23 86.4(3) . . . . ?
C20 C21 C22 C29 -92.4(3) . . . . ?
C21 C16 C17 C18 3.2(4) . . . . ?
C21 C16 C17 C30 -172.7(2) . . . . ?
C21 C22 C23 C24 179.3(2) . . . . ?
C21 C22 C29 C27 -178.0(2) . . . . ?
C22 C23 C24 C25 179.3(3) . . . . ?
C22 C23 C24 C26 -1.2(4) . . . . ?
C23 C22 C29 C27 3.1(4) . . . . ?
C23 C24 C26 C27 3.1(4) . . . . ?
C24 C26 C27 C28 176.3(2) . . . . ?
C24 C26 C27 C29 -1.8(4) . . . . ?
C25 C24 C26 C27 -177.4(3) . . . . ?
C26 C27 C29 C22 -1.3(4) . . . . ?
C28 C27 C29 C22 -179.5(2) . . . . ?
C29 C22 C23 C24 -1.8(4) . . . . ?
C30 C17 C18 C19 174.4(2) . . . . ?
C30 C31 C32 C33 179.8(2) . . . . ?
C30 C31 C32 C34 1.0(4) . . . . ?
C31 C30 C37 C35 -4.1(4) . . . . ?
C31 C32 C34 C35 -1.9(4) . . . . ?
C32 C34 C35 C36 178.1(2) . . . . ?
C32 C34 C35 C37 -0.2(4) . . . . ?
C33 C32 C34 C35 179.3(2) . . . . ?
C34 C35 C37 C30 3.3(4) . . . . ?
C36 C35 C37 C30 -175.0(2) . . . . ?
C37 C30 C31 C32 1.9(4) . . . . ?
C38 N2 C12 C11 -174.1(2) . . . . ?
C38 C39 C40 C41 -0.9(4) . . . . ?
C38 C39 C52 C53 45.1(3) . . . . ?
C38 C39 C52 C59 -136.8(2) . . . . ?
C38 C43 C44 C45 63.8(3) . . . . ?
C38 C43 C44 C51 -115.3(3) . . . . ?
C39 C38 C43 C42 -1.0(3) . . . . ?
C39 C38 C43 C44 -179.5(2) . . . . ?
C39 C40 C41 C42 -0.3(4) . . . . ?
C39 C52 C53 C54 179.1(2) . . . . ?
C39 C52 C59 C57 -178.7(2) . . . . ?
C40 C39 C52 C53 -134.9(3) . . . . ?
C40 C39 C52 C59 43.1(3) . . . . ?
C40 C41 C42 C43 0.9(4) . . . . ?
C41 C42 C43 C38 -0.3(4) . . . . ?
C41 C42 C43 C44 178.3(2) . . . . ?
C42 C43 C44 C45 -114.8(3) . . . . ?
C42 C43 C44 C51 66.2(3) . . . . ?
C43 C38 C39 C40 1.5(3) . . . . ?
C43 C38 C39 C52 -178.5(2) . . . . ?
C43 C44 C45 C46 -179.3(2) . . . . ?
C43 C44 C51 C49 177.5(2) . . . . ?
C44 C45 C46 C47 180.0(2) . . . . ?
C44 C45 C46 C48 1.1(4) . . . . ?
C45 C44 C51 C49 -1.6(4) . . . . ?
C45 C46 C48 C49 -0.2(4) . . . . ?
C46 C48 C49 C50 176.6(3) . . . . ?
C46 C48 C49 C51 -1.5(4) . . . . ?
C47 C46 C48 C49 -179.1(3) . . . . ?
C48 C49 C51 C44 2.4(4) . . . . ?
C50 C49 C51 C44 -175.7(3) . . . . ?
C51 C44 C45 C46 -0.2(4) . . . . ?
C52 C39 C40 C41 179.2(2) . . . . ?
C52 C53 C54 C55 178.5(2) . . . . ?
C52 C53 C54 C56 -0.9(4) . . . . ?
C53 C52 C59 C57 -0.5(4) . . . . ?
C53 C54 C56 C57 0.3(4) . . . . ?
C54 C56 C57 C58 -180.0(3) . . . . ?
C54 C56 C57 C59 0.2(4) . . . . ?
C55 C54 C56 C57 -179.2(2) . . . . ?
C56 C57 C59 C52 -0.1(4) . . . . ?
C58 C57 C59 C52 -179.9(2) . . . . ?
C59 C52 C53 C54 1.0(4) . . . . ?
C14A Ni1 O1 C1 -172.8(3) . . . . ?
C14B Ni1 O1 C1 -138.9(9) . . . . ?
